data_7123980
loop_
_publ_author_name
'Ho, Luong Phong'
'Zaretzke, Marc-Kevin'
'Bannenberg, Thomas'
'Tamm, Matthias'

_publ_section_title
;
 Heteroleptic diphosphenes and arsaphosphenes bearing neutral and anionic
 N-heterocyclic carbenes
;
_journal_name_full 'Chemical Communications'
_journal_paper_doi 10.1039/C9CC05739K
_journal_year 2019
_chemical_formula_moiety 'C72 H71 B Cl F15 N4 P2, 0.5(C6 D6)'
_chemical_formula_sum 'C75 H71 B Cl D3 F15 N4 P2'
_chemical_formula_weight 1427.60
_space_group_crystal_system triclinic
_space_group_IT_number 2
_space_group_name_Hall '-P 1'
_space_group_name_H-M_alt 'P -1'
_symmetry_space_group_name_Hall '-P 1'
_symmetry_space_group_name_H-M 'P -1'
_atom_sites_solution_hydrogens geom
_audit_creation_method SHELXL-2014/7
_audit_update_record
;
2019-07-23 deposited with the CCDC.    2019-08-13 downloaded from the CCDC.
;
_cell_angle_alpha 99.475(4)
_cell_angle_beta 93.788(4)
_cell_angle_gamma 109.582(4)
_cell_formula_units_Z 2
_cell_length_a 13.5450(6)
_cell_length_b 14.3760(10)
_cell_length_c 19.5043(8)
_cell_measurement_reflns_used 17925
_cell_measurement_temperature 100(2)
_cell_measurement_theta_max 76.0020
_cell_measurement_theta_min 3.3220
_cell_volume 3499.3(3)
_computing_cell_refinement 'CrysAlisPro 1.171.38.43 (Rigaku OD, 2015)'
_computing_data_collection 'CrysAlisPro 1.171.38.43 (Rigaku OD, 2015)'
_computing_data_reduction 'CrysAlisPro 1.171.38.43 (Rigaku OD, 2015)'
_computing_publication_material
;
 WinGX v2014.1 (L. J. Farrugia, J. Appl. Cryst., 2012, 45, 849-854.)
;
_computing_structure_refinement
;
 SHELXL-2014/7 (G. M. Sheldrick, Acta Cryst. (2008), A64, 112-122)'
;
_computing_structure_solution
;

 SHELXT-2014/7 (G. M. Sheldrick, Acta Cryst., 2008, A64, 112-122)
;
_diffrn_ambient_temperature 100(2)
_diffrn_detector 'CCD plate'
_diffrn_detector_area_resol_mean 10.3543
_diffrn_detector_type Atlas
_diffrn_measured_fraction_theta_full 1.000
_diffrn_measured_fraction_theta_max 0.992
_diffrn_measurement_device 'four-circle diffractometer'
_diffrn_measurement_device_type 'Xcalibur, Atlas, Nova'
_diffrn_radiation_monochromator mirror
_diffrn_radiation_probe x-ray
_diffrn_radiation_type CuK\a
_diffrn_radiation_wavelength 1.54184
_diffrn_reflns_av_R_equivalents 0.0707
_diffrn_reflns_av_unetI/netI 0.0473
_diffrn_reflns_Laue_measured_fraction_full 1.000
_diffrn_reflns_Laue_measured_fraction_max 0.992
_diffrn_reflns_limit_h_max 17
_diffrn_reflns_limit_h_min -13
_diffrn_reflns_limit_k_max 17
_diffrn_reflns_limit_k_min -18
_diffrn_reflns_limit_l_max 24
_diffrn_reflns_limit_l_min -24
_diffrn_reflns_number 70864
_diffrn_reflns_point_group_measured_fraction_full 1.000
_diffrn_reflns_point_group_measured_fraction_max 0.992
_diffrn_reflns_theta_full 67.684
_diffrn_reflns_theta_max 76.204
_diffrn_reflns_theta_min 3.329
_diffrn_source 'micro-focus sealed X-ray tube'
_diffrn_source_type 'Nova (Cu) X-ray Source'
_exptl_absorpt_coefficient_mu 1.657
_exptl_absorpt_correction_T_max 0.985
_exptl_absorpt_correction_T_min 0.951
_exptl_absorpt_correction_type gaussian
_exptl_absorpt_process_details
;
CrysAlisPro 1.171.38.43 (Rigaku Oxford Diffraction, 2015)
Numerical absorption correction based on gaussian integration over
            a multifaceted crystal model
Empirical absorption correction using spherical harmonics,
 implemented in SCALE3 ABSPACK scaling algorithm.
;
_exptl_crystal_colour orange
_exptl_crystal_density_diffrn 1.355
_exptl_crystal_description irregular
_exptl_crystal_F_000 1478
_exptl_crystal_size_max 0.391
_exptl_crystal_size_mid 0.157
_exptl_crystal_size_min 0.080
_refine_diff_density_max 0.692
_refine_diff_density_min -0.440
_refine_diff_density_rms 0.061
_refine_ls_extinction_method none
_refine_ls_goodness_of_fit_ref 1.039
_refine_ls_hydrogen_treatment constr
_refine_ls_matrix_type full
_refine_ls_number_parameters 899
_refine_ls_number_reflns 14515
_refine_ls_number_restraints 0
_refine_ls_restrained_S_all 1.039
_refine_ls_R_factor_all 0.0773
_refine_ls_R_factor_gt 0.0579
_refine_ls_shift/su_max 0.001
_refine_ls_shift/su_mean 0.000
_refine_ls_structure_factor_coef Fsqd
_refine_ls_weighting_details 'w=1/[\s^2^(Fo^2^)+(0.0854P)^2^+1.6738P] where P=(Fo^2^+2Fc^2^)/3'
_refine_ls_weighting_scheme calc
_refine_ls_wR_factor_gt 0.1521
_refine_ls_wR_factor_ref 0.1668
_reflns_Friedel_coverage 0.000
_reflns_number_gt 11103
_reflns_number_total 14515
_reflns_threshold_expression 'I > 2\s(I)'
_cod_data_source_file c9cc05739k3.cif
_cod_data_source_block ph08ph
_cod_database_code 7123980
_shelx_shelxl_version_number 2014/7
_shelx_space_group_comment
;
The symmetry employed for this shelxl refinement is uniquely defined
by the following loop, which should always be used as a source of
symmetry information in preference to the above space-group names.
They are only intended as comments.
;
_shelx_estimated_absorpt_t_min 0.563
_shelx_estimated_absorpt_t_max 0.879
_oxdiff_exptl_absorpt_empirical_full_min 0.507
_oxdiff_exptl_absorpt_empirical_full_max 2.155
_oxdiff_exptl_absorpt_empirical_details
;
Empirical correction (ABSPACK) includes:
- Absorption correction using spherical harmonics
- Frame scaling
;

loop_
_space_group_symop_operation_xyz
'x, y, z'
'-x, -y, -z'

loop_
_atom_site_label
_atom_site_type_symbol
_atom_site_fract_x
_atom_site_fract_y
_atom_site_fract_z
_atom_site_U_iso_or_equiv
_atom_site_adp_type
_atom_site_occupancy
_atom_site_site_symmetry_order
_atom_site_calc_flag
_atom_site_refinement_flags_posn
_atom_site_refinement_flags_adp
C1 C 0.39916(17) 0.62095(17) 0.73640(11) 0.0248(4) Uani 1 1 d . .
C2 C 0.52039(17) 0.75409(18) 0.70290(11) 0.0251(4) Uani 1 1 d . .
C101 C 1.0708(5) 0.9578(5) 1.0201(4) 0.121(3) Uani 1 1 d . .
D101 D 1.1207 0.9294 1.0345 0.145 Uiso 1 1 calc R U
C102 C 1.0340(6) 1.0139(5) 1.0705(4) 0.121(2) Uani 1 1 d . .
D102 D 1.0576 1.0220 1.1188 0.145 Uiso 1 1 calc R U
C100 C 1.0359(5) 0.9426(5) 0.9493(4) 0.118(2) Uani 1 1 d . .
D100 D 1.0602 0.9029 0.9153 0.142 Uiso 1 1 calc R U
C3 C 0.52396(18) 0.66535(18) 0.66804(12) 0.0273(4) Uani 1 1 d . .
H3 H 0.5706 0.6597 0.6346 0.033 Uiso 1 1 calc R U
C4 C 0.38707(19) 0.78803(18) 0.78210(12) 0.0283(5) Uani 1 1 d . .
C5 C 0.2988(2) 0.7952(2) 0.74382(13) 0.0331(5) Uani 1 1 d . .
C6 C 0.2527(3) 0.8616(2) 0.77603(16) 0.0464(7) Uani 1 1 d . .
H6 H 0.1925 0.8676 0.7519 0.056 Uiso 1 1 calc R U
C7 C 0.2931(3) 0.9190(3) 0.84260(17) 0.0545(8) Uani 1 1 d . .
H7 H 0.2631 0.9663 0.8627 0.065 Uiso 1 1 calc R U
C8 C 0.3768(3) 0.9075(2) 0.87981(16) 0.0499(7) Uani 1 1 d . .
H8 H 0.4027 0.9463 0.9258 0.060 Uiso 1 1 calc R U
C9 C 0.4247(2) 0.8399(2) 0.85140(13) 0.0362(5) Uani 1 1 d . .
C10 C 0.5069(2) 0.8222(2) 0.89991(13) 0.0387(6) Uani 1 1 d . .
H10 H 0.5340 0.7727 0.8727 0.046 Uiso 1 1 calc R U
C11 C 0.4545(3) 0.7778(3) 0.96033(14) 0.0460(7) Uani 1 1 d . .
H11A H 0.4285 0.8262 0.9878 0.069 Uiso 1 1 calc R U
H11B H 0.5064 0.7638 0.9905 0.069 Uiso 1 1 calc R U
H11C H 0.3953 0.7151 0.9413 0.069 Uiso 1 1 calc R U
C12 C 0.6009(3) 0.9189(3) 0.93163(15) 0.0532(8) Uani 1 1 d . .
H12A H 0.6404 0.9443 0.8942 0.080 Uiso 1 1 calc R U
H12B H 0.6474 0.9041 0.9655 0.080 Uiso 1 1 calc R U
H12C H 0.5748 0.9699 0.9554 0.080 Uiso 1 1 calc R U
C13 C 0.2509(2) 0.7342(2) 0.67102(14) 0.0349(5) Uani 1 1 d . .
H13 H 0.3037 0.7066 0.6510 0.042 Uiso 1 1 calc R U
C14 C 0.1516(2) 0.6448(2) 0.67501(18) 0.0483(7) Uani 1 1 d . .
H14A H 0.1705 0.6015 0.7033 0.072 Uiso 1 1 calc R U
H14B H 0.1211 0.6061 0.6276 0.072 Uiso 1 1 calc R U
H14C H 0.0997 0.6698 0.6967 0.072 Uiso 1 1 calc R U
C15 C 0.2236(2) 0.7967(3) 0.62064(16) 0.0461(7) Uani 1 1 d . .
H15A H 0.1646 0.8166 0.6354 0.069 Uiso 1 1 calc R U
H15B H 0.2036 0.7562 0.5730 0.069 Uiso 1 1 calc R U
H15C H 0.2854 0.8571 0.6215 0.069 Uiso 1 1 calc R U
C16 C 0.4319(2) 0.48201(19) 0.65364(14) 0.0365(6) Uani 1 1 d . .
C17 C 0.3583(2) 0.4430(2) 0.59289(15) 0.0424(6) Uani 1 1 d . .
C18 C 0.3353(3) 0.3426(2) 0.5617(2) 0.0604(10) Uani 1 1 d . .
H18 H 0.2845 0.3128 0.5212 0.072 Uiso 1 1 calc R U
C19 C 0.3857(4) 0.2871(3) 0.5895(3) 0.0737(12) Uani 1 1 d . .
H19 H 0.3666 0.2177 0.5690 0.088 Uiso 1 1 calc R U
C20 C 0.4628(4) 0.3277(3) 0.6457(2) 0.0690(12) Uani 1 1 d . .
H20 H 0.4982 0.2870 0.6620 0.083 Uiso 1 1 calc R U
C21 C 0.4910(3) 0.4298(3) 0.68011(18) 0.0502(8) Uani 1 1 d . .
C22 C 0.5835(3) 0.4801(3) 0.73717(18) 0.0591(9) Uani 1 1 d . .
H22 H 0.5738 0.5410 0.7645 0.071 Uiso 1 1 calc R U
C23 C 0.6866(3) 0.5153(3) 0.70438(19) 0.0607(9) Uani 1 1 d . .
H23A H 0.6944 0.4576 0.6738 0.091 Uiso 1 1 calc R U
H23B H 0.7467 0.5449 0.7416 0.091 Uiso 1 1 calc R U
H23C H 0.6842 0.5659 0.6768 0.091 Uiso 1 1 calc R U
C24 C 0.5940(4) 0.4126(4) 0.7882(3) 0.0941(18) Uani 1 1 d . .
H24A H 0.5278 0.3885 0.8083 0.141 Uiso 1 1 calc R U
H24B H 0.6519 0.4512 0.8259 0.141 Uiso 1 1 calc R U
H24C H 0.6090 0.3549 0.7631 0.141 Uiso 1 1 calc R U
C25 C 0.3069(2) 0.5046(2) 0.55812(14) 0.0448(7) Uani 1 1 d . .
H25 H 0.3188 0.5686 0.5922 0.054 Uiso 1 1 calc R U
C26 C 0.3603(3) 0.5325(3) 0.49326(17) 0.0599(9) Uani 1 1 d . .
H26A H 0.4362 0.5687 0.5073 0.090 Uiso 1 1 calc R U
H26B H 0.3292 0.5756 0.4725 0.090 Uiso 1 1 calc R U
H26C H 0.3494 0.4710 0.4588 0.090 Uiso 1 1 calc R U
C27 C 0.1879(3) 0.4523(3) 0.53708(19) 0.0625(9) Uani 1 1 d . .
H27A H 0.1742 0.3913 0.5014 0.094 Uiso 1 1 calc R U
H27B H 0.1588 0.4980 0.5179 0.094 Uiso 1 1 calc R U
H27C H 0.1543 0.4341 0.5783 0.094 Uiso 1 1 calc R U
C28 C 0.6180(2) 0.96460(19) 0.74590(13) 0.0338(5) Uani 1 1 d . .
C29 C 0.5336(2) 0.99811(19) 0.73989(13) 0.0356(5) Uani 1 1 d . .
C30 C 0.5299(2) 1.0858(2) 0.77960(16) 0.0435(6) Uani 1 1 d . .
C31 C 0.6152(3) 1.1454(2) 0.82859(16) 0.0462(7) Uani 1 1 d . .
C32 C 0.7023(2) 1.1187(2) 0.83545(15) 0.0438(6) Uani 1 1 d . .
C33 C 0.7034(2) 1.0311(2) 0.79435(14) 0.0386(6) Uani 1 1 d . .
C34 C 0.72043(19) 0.8308(2) 0.70442(14) 0.0343(5) Uani 1 1 d . .
C35 C 0.7462(2) 0.8074(2) 0.76834(14) 0.0393(6) Uani 1 1 d . .
C36 C 0.8261(2) 0.7717(3) 0.78372(17) 0.0506(7) Uani 1 1 d . .
C37 C 0.8877(2) 0.7572(3) 0.73236(18) 0.0560(9) Uani 1 1 d . .
C38 C 0.8664(2) 0.7771(3) 0.66812(16) 0.0469(7) Uani 1 1 d . .
C39 C 0.7845(2) 0.8126(2) 0.65496(14) 0.0373(6) Uani 1 1 d . .
C40 C 0.5961(2) 0.88465(19) 0.61359(13) 0.0317(5) Uani 1 1 d . .
C41 C 0.5102(2) 0.8367(2) 0.56237(13) 0.0330(5) Uani 1 1 d . .
C42 C 0.5019(2) 0.8640(2) 0.49795(14) 0.0387(6) Uani 1 1 d . .
C43 C 0.5835(3) 0.9428(2) 0.48276(15) 0.0438(7) Uani 1 1 d . .
C44 C 0.6695(3) 0.9935(2) 0.53136(16) 0.0443(7) Uani 1 1 d . .
C45 C 0.6745(2) 0.9658(2) 0.59545(15) 0.0398(6) Uani 1 1 d . .
C46 C 0.1264(2) 0.3576(2) 0.77840(13) 0.0358(5) Uani 1 1 d . .
C47 C -0.0255(2) 0.2355(3) 0.78829(17) 0.0520(8) Uani 1 1 d . .
H47 H -0.0878 0.1774 0.7764 0.062 Uiso 1 1 calc R U
C48 C 0.0115(3) 0.2942(3) 0.85178(17) 0.0553(8) Uani 1 1 d . .
H48 H -0.0201 0.2858 0.8934 0.066 Uiso 1 1 calc R U
C49 C 0.0339(2) 0.2323(2) 0.66937(14) 0.0360(5) Uani 1 1 d . .
C50 C 0.0775(2) 0.1582(2) 0.65016(17) 0.0437(6) Uani 1 1 d . .
C51 C 0.0705(3) 0.1195(2) 0.57910(19) 0.0541(8) Uani 1 1 d . .
H51 H 0.1000 0.0694 0.5645 0.065 Uiso 1 1 calc R U
C52 C 0.0218(3) 0.1527(3) 0.53034(18) 0.0576(8) Uani 1 1 d . .
H52 H 0.0193 0.1267 0.4820 0.069 Uiso 1 1 calc R U
C53 C -0.0244(3) 0.2245(3) 0.55040(17) 0.0530(8) Uani 1 1 d . .
H53 H -0.0597 0.2454 0.5155 0.064 Uiso 1 1 calc R U
C54 C -0.0199(2) 0.2661(2) 0.62065(16) 0.0418(6) Uani 1 1 d . .
C55 C -0.0729(3) 0.3411(3) 0.64484(19) 0.0537(8) Uani 1 1 d . .
H55 H -0.0281 0.3892 0.6875 0.064 Uiso 1 1 calc R U
C56 C -0.1825(3) 0.2861(3) 0.6656(3) 0.0727(11) Uani 1 1 d . .
H56A H -0.2274 0.2375 0.6248 0.109 Uiso 1 1 calc R U
H56B H -0.2154 0.3354 0.6821 0.109 Uiso 1 1 calc R U
H56C H -0.1741 0.2505 0.7031 0.109 Uiso 1 1 calc R U
C57 C -0.0869(3) 0.4021(3) 0.5906(2) 0.0681(11) Uani 1 1 d . .
H57A H -0.0195 0.4310 0.5728 0.102 Uiso 1 1 calc R U
H57B H -0.1099 0.4565 0.6123 0.102 Uiso 1 1 calc R U
H57C H -0.1402 0.3582 0.5517 0.102 Uiso 1 1 calc R U
C58 C 0.1269(3) 0.1172(3) 0.7052(2) 0.0567(8) Uani 1 1 d . .
H58 H 0.1421 0.1657 0.7509 0.068 Uiso 1 1 calc R U
C59 C 0.2295(3) 0.1030(4) 0.6878(4) 0.105(2) Uani 1 1 d . .
H59A H 0.2179 0.0614 0.6408 0.157 Uiso 1 1 calc R U
H59B H 0.2529 0.0697 0.7223 0.157 Uiso 1 1 calc R U
H59C H 0.2838 0.1689 0.6893 0.157 Uiso 1 1 calc R U
C60 C 0.0485(3) 0.0160(3) 0.7138(3) 0.0702(11) Uani 1 1 d . .
H60A H -0.0174 0.0245 0.7262 0.105 Uiso 1 1 calc R U
H60B H 0.0789 -0.0083 0.7511 0.105 Uiso 1 1 calc R U
H60C H 0.0337 -0.0331 0.6697 0.105 Uiso 1 1 calc R U
C61 C 0.1721(2) 0.4380(2) 0.90684(14) 0.0409(6) Uani 1 1 d . .
C62 C 0.2377(3) 0.4018(2) 0.94531(15) 0.0459(7) Uani 1 1 d . .
C63 C 0.2983(3) 0.4660(2) 1.00624(15) 0.0509(7) Uani 1 1 d . .
H63 H 0.3441 0.4446 1.0336 0.061 Uiso 1 1 calc R U
C64 C 0.2926(3) 0.5599(3) 1.02726(15) 0.0550(8) Uani 1 1 d . .
H64 H 0.3352 0.6030 1.0686 0.066 Uiso 1 1 calc R U
C65 C 0.2252(3) 0.5926(3) 0.98873(16) 0.0499(7) Uani 1 1 d . .
H65 H 0.2213 0.6572 1.0047 0.060 Uiso 1 1 calc R U
C66 C 0.1633(2) 0.5321(2) 0.92697(15) 0.0443(6) Uani 1 1 d . .
C67 C 0.0883(3) 0.5668(3) 0.88458(17) 0.0522(8) Uani 1 1 d . .
H67 H 0.0821 0.5338 0.8344 0.063 Uiso 1 1 calc R U
C68 C 0.1287(3) 0.6805(3) 0.8885(2) 0.0608(9) Uani 1 1 d . .
H68A H 0.1293 0.7150 0.9363 0.091 Uiso 1 1 calc R U
H68B H 0.0821 0.6974 0.8559 0.091 Uiso 1 1 calc R U
H68C H 0.2005 0.7022 0.8757 0.091 Uiso 1 1 calc R U
C69 C -0.0228(3) 0.5319(4) 0.9070(3) 0.0792(13) Uani 1 1 d . .
H69A H -0.0499 0.4583 0.9010 0.119 Uiso 1 1 calc R U
H69B H -0.0701 0.5530 0.8779 0.119 Uiso 1 1 calc R U
H69C H -0.0194 0.5622 0.9563 0.119 Uiso 1 1 calc R U
C70 C 0.2423(3) 0.2964(3) 0.92409(17) 0.0536(8) Uani 1 1 d . .
H70 H 0.1843 0.2586 0.8846 0.064 Uiso 1 1 calc R U
C71 C 0.2230(5) 0.2384(3) 0.9837(2) 0.0870(15) Uani 1 1 d . .
H71A H 0.2819 0.2704 1.0217 0.130 Uiso 1 1 calc R U
H71B H 0.2178 0.1687 0.9664 0.130 Uiso 1 1 calc R U
H71C H 0.1571 0.2388 1.0013 0.130 Uiso 1 1 calc R U
C72 C 0.3456(4) 0.2998(3) 0.8975(3) 0.0816(13) Uani 1 1 d . .
H72A H 0.3516 0.3280 0.8549 0.122 Uiso 1 1 calc R U
H72B H 0.3475 0.2314 0.8870 0.122 Uiso 1 1 calc R U
H72C H 0.4046 0.3421 0.9335 0.122 Uiso 1 1 calc R U
B1 B 0.6122(2) 0.8608(2) 0.69281(14) 0.0288(5) Uani 1 1 d . .
N1 N 0.43948(15) 0.72410(14) 0.74513(9) 0.0248(4) Uani 1 1 d . .
N2 N 0.45152(15) 0.58580(15) 0.68757(10) 0.0263(4) Uani 1 1 d . .
N3 N 0.10490(19) 0.3698(2) 0.84575(12) 0.0435(5) Uani 1 1 d . .
N4 N 0.04431(18) 0.27563(18) 0.74318(12) 0.0389(5) Uani 1 1 d . .
F1 F 0.44939(12) 0.94402(12) 0.69190(8) 0.0380(3) Uani 1 1 d . .
F2 F 0.44522(17) 1.11299(14) 0.77061(11) 0.0580(5) Uani 1 1 d . .
F3 F 0.61171(18) 1.22998(14) 0.86905(11) 0.0614(5) Uani 1 1 d . .
F4 F 0.78588(15) 1.17624(15) 0.88356(10) 0.0573(5) Uani 1 1 d . .
F5 F 0.79479(12) 1.01257(14) 0.80408(9) 0.0466(4) Uani 1 1 d . .
F6 F 0.68751(12) 0.81753(15) 0.82050(8) 0.0453(4) Uani 1 1 d . .
F7 F 0.84254(16) 0.7483(2) 0.84643(10) 0.0672(6) Uani 1 1 d . .
F8 F 0.96557(17) 0.7222(2) 0.74598(12) 0.0814(8) Uani 1 1 d . .
F9 F 0.92478(14) 0.76132(17) 0.61721(10) 0.0580(5) Uani 1 1 d . .
F10 F 0.76994(13) 0.82645(14) 0.58888(8) 0.0440(4) Uani 1 1 d . .
F11 F 0.42678(12) 0.75906(13) 0.57246(8) 0.0383(3) Uani 1 1 d . .
F12 F 0.41579(14) 0.81359(16) 0.45062(9) 0.0511(4) Uani 1 1 d . .
F13 F 0.57673(17) 0.96709(16) 0.41884(9) 0.0571(5) Uani 1 1 d . .
F14 F 0.74896(17) 1.07003(15) 0.51628(11) 0.0603(5) Uani 1 1 d . .
F15 F 0.76230(14) 1.01818(13) 0.64122(9) 0.0488(4) Uani 1 1 d . .
P1 P 0.31165(5) 0.55791(5) 0.79676(3) 0.02878(13) Uani 1 1 d . .
P2 P 0.23647(5) 0.41156(5) 0.73175(3) 0.03200(14) Uani 1 1 d . .
Cl1 Cl 0.44290(5) 0.55407(5) 0.86470(3) 0.03961(15) Uani 1 1 d . .

loop_
_atom_site_aniso_label
_atom_site_aniso_U_11
_atom_site_aniso_U_22
_atom_site_aniso_U_33
_atom_site_aniso_U_23
_atom_site_aniso_U_13
_atom_site_aniso_U_12
C1 0.0253(10) 0.0247(11) 0.0239(9) 0.0038(8) 0.0030(8) 0.0084(9)
C2 0.0218(10) 0.0272(11) 0.0252(10) 0.0043(8) 0.0029(8) 0.0078(9)
C101 0.089(4) 0.088(4) 0.161(6) 0.033(4) -0.059(4) 0.009(3)
C102 0.119(5) 0.092(4) 0.128(5) 0.015(4) -0.051(4) 0.022(4)
C100 0.097(4) 0.087(4) 0.143(6) 0.021(4) -0.041(4) 0.007(3)
C3 0.0263(10) 0.0301(12) 0.0271(10) 0.0050(9) 0.0070(8) 0.0115(9)
C4 0.0329(11) 0.0244(11) 0.0289(11) 0.0044(9) 0.0096(9) 0.0111(9)
C5 0.0379(13) 0.0328(13) 0.0359(12) 0.0104(10) 0.0136(10) 0.0187(11)
C6 0.0563(17) 0.0500(17) 0.0517(16) 0.0163(14) 0.0210(14) 0.0373(15)
C7 0.079(2) 0.0494(18) 0.0530(17) 0.0100(14) 0.0295(16) 0.0420(18)
C8 0.073(2) 0.0422(16) 0.0385(14) -0.0004(12) 0.0177(14) 0.0279(16)
C9 0.0454(14) 0.0304(13) 0.0318(12) 0.0023(10) 0.0107(10) 0.0125(11)
C10 0.0420(14) 0.0399(14) 0.0267(11) 0.0014(10) 0.0051(10) 0.0071(12)
C11 0.0510(16) 0.0529(18) 0.0320(13) 0.0081(12) 0.0096(12) 0.0151(14)
C12 0.0606(19) 0.0461(17) 0.0339(13) -0.0044(12) 0.0068(13) 0.0000(15)
C13 0.0298(12) 0.0422(14) 0.0389(13) 0.0102(11) 0.0060(10) 0.0194(11)
C14 0.0343(14) 0.0463(17) 0.0661(19) 0.0124(14) 0.0064(13) 0.0161(13)
C15 0.0404(15) 0.0563(18) 0.0492(15) 0.0179(14) 0.0003(12) 0.0241(14)
C16 0.0445(14) 0.0257(12) 0.0428(13) 0.0072(10) 0.0212(11) 0.0139(11)
C17 0.0438(14) 0.0321(14) 0.0404(13) -0.0052(11) 0.0199(12) 0.0025(12)
C18 0.065(2) 0.0338(16) 0.068(2) -0.0110(15) 0.0317(17) 0.0048(15)
C19 0.086(3) 0.0359(18) 0.094(3) -0.0054(19) 0.040(3) 0.0182(19)
C20 0.089(3) 0.050(2) 0.097(3) 0.028(2) 0.049(3) 0.048(2)
C21 0.0641(19) 0.0488(18) 0.0569(17) 0.0199(14) 0.0306(15) 0.0360(16)
C22 0.080(2) 0.078(2) 0.0535(18) 0.0303(17) 0.0246(17) 0.060(2)
C23 0.063(2) 0.080(3) 0.0591(19) 0.0196(18) 0.0120(16) 0.048(2)
C24 0.122(4) 0.138(5) 0.088(3) 0.071(3) 0.051(3) 0.101(4)
C25 0.0442(15) 0.0471(17) 0.0312(12) -0.0032(11) 0.0038(11) 0.0062(13)
C26 0.065(2) 0.063(2) 0.0413(16) 0.0056(15) 0.0162(15) 0.0100(18)
C27 0.0478(18) 0.071(2) 0.0521(18) 0.0089(17) -0.0005(14) 0.0025(17)
C28 0.0322(12) 0.0296(12) 0.0341(12) 0.0054(10) 0.0086(10) 0.0036(10)
C29 0.0406(13) 0.0267(12) 0.0351(12) 0.0058(10) 0.0062(10) 0.0061(11)
C30 0.0506(16) 0.0356(14) 0.0498(15) 0.0100(12) 0.0142(13) 0.0201(13)
C31 0.0614(18) 0.0286(13) 0.0427(14) -0.0010(11) 0.0112(13) 0.0110(13)
C32 0.0427(15) 0.0367(15) 0.0406(14) -0.0004(11) 0.0067(11) 0.0027(12)
C33 0.0353(13) 0.0349(14) 0.0371(13) 0.0011(11) 0.0077(10) 0.0037(11)
C34 0.0238(11) 0.0346(13) 0.0379(12) 0.0014(10) 0.0050(9) 0.0044(10)
C35 0.0257(11) 0.0499(16) 0.0390(13) 0.0037(12) 0.0042(10) 0.0117(11)
C36 0.0349(14) 0.073(2) 0.0462(15) 0.0118(15) 0.0036(12) 0.0225(15)
C37 0.0314(14) 0.083(3) 0.0585(18) 0.0088(17) 0.0013(13) 0.0291(16)
C38 0.0284(13) 0.0605(19) 0.0482(15) -0.0006(14) 0.0093(11) 0.0153(13)
C39 0.0302(12) 0.0408(14) 0.0350(12) -0.0001(11) 0.0048(10) 0.0085(11)
C40 0.0340(12) 0.0301(12) 0.0332(11) 0.0073(10) 0.0114(9) 0.0124(10)
C41 0.0369(12) 0.0342(13) 0.0337(12) 0.0107(10) 0.0124(10) 0.0167(11)
C42 0.0423(14) 0.0483(16) 0.0331(12) 0.0083(11) 0.0059(10) 0.0255(13)
C43 0.0637(18) 0.0474(16) 0.0411(14) 0.0233(12) 0.0250(13) 0.0363(15)
C44 0.0535(17) 0.0344(14) 0.0519(16) 0.0162(12) 0.0249(14) 0.0175(13)
C45 0.0447(14) 0.0354(14) 0.0428(14) 0.0110(11) 0.0166(12) 0.0148(12)
C46 0.0335(12) 0.0352(13) 0.0349(12) 0.0080(10) 0.0021(10) 0.0073(11)
C47 0.0371(14) 0.0526(19) 0.0490(16) 0.0116(14) 0.0050(12) -0.0070(13)
C48 0.0437(16) 0.062(2) 0.0461(16) 0.0153(15) 0.0115(13) -0.0027(15)
C49 0.0283(11) 0.0332(13) 0.0380(13) 0.0047(10) -0.0013(10) 0.0021(10)
C50 0.0297(12) 0.0337(14) 0.0599(17) 0.0061(13) 0.0027(12) 0.0034(11)
C51 0.0502(17) 0.0354(15) 0.068(2) -0.0010(14) 0.0130(15) 0.0075(14)
C52 0.0593(19) 0.0444(18) 0.0499(17) -0.0059(14) 0.0043(15) 0.0014(15)
C53 0.0517(17) 0.0501(18) 0.0443(15) 0.0075(14) -0.0116(13) 0.0055(15)
C54 0.0327(13) 0.0348(14) 0.0479(15) 0.0024(12) -0.0110(11) 0.0047(11)
C55 0.0440(16) 0.0461(17) 0.067(2) 0.0038(15) -0.0120(14) 0.0172(14)
C56 0.059(2) 0.077(3) 0.098(3) 0.023(2) 0.018(2) 0.041(2)
C57 0.0484(18) 0.059(2) 0.099(3) 0.025(2) -0.0122(19) 0.0213(17)
C58 0.0433(16) 0.0416(17) 0.084(2) 0.0181(17) -0.0040(16) 0.0131(14)
C59 0.047(2) 0.099(4) 0.197(6) 0.089(4) 0.027(3) 0.032(2)
C60 0.055(2) 0.062(2) 0.103(3) 0.041(2) 0.017(2) 0.0210(19)
C61 0.0404(14) 0.0437(15) 0.0306(12) 0.0102(11) 0.0080(10) 0.0026(12)
C62 0.0545(17) 0.0433(16) 0.0342(13) 0.0125(12) 0.0061(12) 0.0076(14)
C63 0.066(2) 0.0466(17) 0.0350(14) 0.0113(13) -0.0032(13) 0.0138(15)
C64 0.078(2) 0.0459(17) 0.0324(13) 0.0108(12) 0.0035(14) 0.0099(16)
C65 0.0647(19) 0.0431(16) 0.0391(14) 0.0121(12) 0.0145(14) 0.0123(15)
C66 0.0456(15) 0.0518(17) 0.0371(13) 0.0176(12) 0.0157(12) 0.0131(13)
C67 0.0470(16) 0.068(2) 0.0480(16) 0.0230(15) 0.0165(13) 0.0212(16)
C68 0.066(2) 0.074(2) 0.059(2) 0.0264(18) 0.0217(17) 0.038(2)
C69 0.054(2) 0.112(4) 0.090(3) 0.051(3) 0.032(2) 0.034(2)
C70 0.068(2) 0.0453(17) 0.0468(16) 0.0128(14) 0.0023(15) 0.0182(16)
C71 0.132(4) 0.059(2) 0.077(3) 0.034(2) 0.029(3) 0.030(3)
C72 0.087(3) 0.058(2) 0.116(4) 0.029(2) 0.025(3) 0.039(2)
B1 0.0244(11) 0.0278(13) 0.0319(12) 0.0047(10) 0.0067(10) 0.0060(10)
N1 0.0246(9) 0.0245(9) 0.0253(8) 0.0037(7) 0.0051(7) 0.0089(8)
N2 0.0284(9) 0.0254(10) 0.0267(9) 0.0031(7) 0.0050(7) 0.0121(8)
N3 0.0373(12) 0.0459(14) 0.0365(11) 0.0112(10) 0.0059(9) -0.0010(11)
N4 0.0319(11) 0.0392(12) 0.0367(11) 0.0084(9) 0.0014(9) 0.0013(9)
F1 0.0381(8) 0.0357(8) 0.0416(8) 0.0083(6) 0.0038(6) 0.0145(7)
F2 0.0680(12) 0.0446(10) 0.0691(12) 0.0046(9) 0.0068(10) 0.0330(10)
F3 0.0819(14) 0.0368(10) 0.0593(11) -0.0078(8) 0.0124(10) 0.0206(10)
F4 0.0495(10) 0.0486(11) 0.0511(10) -0.0132(8) 0.0013(8) -0.0001(8)
F5 0.0290(7) 0.0503(10) 0.0486(9) -0.0053(8) 0.0031(6) 0.0059(7)
F6 0.0353(8) 0.0674(12) 0.0382(8) 0.0132(8) 0.0079(6) 0.0224(8)
F7 0.0563(11) 0.1122(19) 0.0517(10) 0.0252(11) 0.0039(9) 0.0499(13)
F8 0.0526(12) 0.145(2) 0.0719(14) 0.0224(15) 0.0085(10) 0.0664(15)
F9 0.0402(9) 0.0814(14) 0.0554(10) 0.0019(10) 0.0146(8) 0.0291(10)
F10 0.0422(8) 0.0533(10) 0.0369(8) 0.0025(7) 0.0119(7) 0.0192(8)
F11 0.0311(7) 0.0470(9) 0.0346(7) 0.0112(6) 0.0026(6) 0.0095(7)
F12 0.0510(10) 0.0760(13) 0.0379(8) 0.0175(8) 0.0059(7) 0.0344(10)
F13 0.0810(13) 0.0714(13) 0.0461(9) 0.0337(9) 0.0280(9) 0.0479(11)
F14 0.0717(13) 0.0462(10) 0.0662(12) 0.0285(9) 0.0335(10) 0.0122(10)
F15 0.0450(9) 0.0368(9) 0.0510(9) 0.0055(7) 0.0137(7) -0.0028(7)
P1 0.0296(3) 0.0282(3) 0.0282(3) 0.0067(2) 0.0066(2) 0.0086(2)
P2 0.0314(3) 0.0285(3) 0.0322(3) 0.0052(2) 0.0048(2) 0.0059(2)
Cl1 0.0405(3) 0.0428(3) 0.0341(3) 0.0098(2) -0.0002(2) 0.0128(3)

loop_
_atom_type_symbol
_atom_type_description
_atom_type_scat_dispersion_real
_atom_type_scat_dispersion_imag
_atom_type_scat_source
C C 0.0181 0.0091 'International Tables Vol C Tables 4.2.6.8 and 6.1.1.4'
H H 0.0000 0.0000 'International Tables Vol C Tables 4.2.6.8 and 6.1.1.4'
B B 0.0090 0.0039 'International Tables Vol C Tables 4.2.6.8 and 6.1.1.4'
N N 0.0311 0.0180 'International Tables Vol C Tables 4.2.6.8 and 6.1.1.4'
F F 0.0727 0.0534 'International Tables Vol C Tables 4.2.6.8 and 6.1.1.4'
P P 0.2955 0.4335 'International Tables Vol C Tables 4.2.6.8 and 6.1.1.4'
Cl Cl 0.3639 0.7018 'International Tables Vol C Tables 4.2.6.8 and 6.1.1.4'
D D 0.0000 0.0000 'International Tables Vol C Tables 4.2.6.8 and 6.1.1.4'

loop_
_geom_angle_atom_site_label_1
_geom_angle_atom_site_label_2
_geom_angle_atom_site_label_3
_geom_angle
_geom_angle_site_symmetry_1
N2 C1 N1 105.93(19) .
N2 C1 P1 131.52(18) .
N1 C1 P1 121.44(16) .
C3 C2 N1 103.63(19) .
C3 C2 B1 118.05(19) .
N1 C2 B1 137.9(2) .
C100 C101 C102 121.3(6) .
C100 C102 C101 120.2(7) 2_777
C102 C100 C101 118.5(7) 2_777
C2 C3 N2 110.78(19) .
C9 C4 C5 122.4(2) .
C9 C4 N1 121.2(2) .
C5 C4 N1 116.4(2) .
C6 C5 C4 117.4(2) .
C6 C5 C13 118.8(2) .
C4 C5 C13 123.8(2) .
C7 C6 C5 121.1(3) .
C8 C7 C6 120.2(3) .
C7 C8 C9 121.5(3) .
C8 C9 C4 117.1(3) .
C8 C9 C10 117.6(2) .
C4 C9 C10 125.1(2) .
C9 C10 C11 109.3(2) .
C9 C10 C12 113.2(3) .
C11 C10 C12 108.1(2) .
C5 C13 C14 110.2(2) .
C5 C13 C15 113.4(2) .
C14 C13 C15 109.6(2) .
C21 C16 C17 123.9(3) .
C21 C16 N2 119.1(3) .
C17 C16 N2 116.8(2) .
C18 C17 C16 117.4(3) .
C18 C17 C25 118.7(3) .
C16 C17 C25 123.8(2) .
C19 C18 C17 119.9(4) .
C18 C19 C20 122.2(3) .
C19 C20 C21 121.1(4) .
C16 C21 C20 115.0(4) .
C16 C21 C22 122.5(3) .
C20 C21 C22 122.4(3) .
C21 C22 C24 113.5(4) .
C21 C22 C23 109.8(3) .
C24 C22 C23 109.1(3) .
C17 C25 C27 113.6(3) .
C17 C25 C26 109.9(3) .
C27 C25 C26 109.7(3) .
C29 C28 C33 113.4(2) .
C29 C28 B1 118.6(2) .
C33 C28 B1 127.8(2) .
F1 C29 C30 116.5(3) .
F1 C29 C28 119.1(2) .
C30 C29 C28 124.4(3) .
F2 C30 C31 120.2(3) .
F2 C30 C29 120.8(3) .
C31 C30 C29 119.0(3) .
F3 C31 C32 120.7(3) .
F3 C31 C30 119.7(3) .
C32 C31 C30 119.6(3) .
F4 C32 C31 120.0(3) .
F4 C32 C33 120.2(3) .
C31 C32 C33 119.7(3) .
F5 C33 C32 115.1(2) .
F5 C33 C28 121.2(2) .
C32 C33 C28 123.8(3) .
C39 C34 C35 112.2(2) .
C39 C34 B1 128.3(2) .
C35 C34 B1 118.9(2) .
F6 C35 C36 115.3(3) .
F6 C35 C34 118.6(2) .
C36 C35 C34 126.0(3) .
F7 C36 C37 120.0(3) .
F7 C36 C35 121.5(3) .
C37 C36 C35 118.5(3) .
F8 C37 C38 121.4(3) .
F8 C37 C36 119.6(3) .
C38 C37 C36 118.9(3) .
F9 C38 C37 119.4(3) .
F9 C38 C39 120.2(3) .
C37 C38 C39 120.4(3) .
F10 C39 C34 121.6(2) .
F10 C39 C38 114.5(2) .
C34 C39 C38 123.9(3) .
C41 C40 C45 114.1(2) .
C41 C40 B1 127.5(2) .
C45 C40 B1 118.3(2) .
F11 C41 C40 121.4(2) .
F11 C41 C42 114.9(2) .
C40 C41 C42 123.6(3) .
F12 C42 C43 120.5(2) .
F12 C42 C41 120.2(3) .
C43 C42 C41 119.2(3) .
F13 C43 C44 121.2(3) .
F13 C43 C42 119.0(3) .
C44 C43 C42 119.8(3) .
F14 C44 C43 119.6(3) .
F14 C44 C45 120.7(3) .
C43 C44 C45 119.7(3) .
F15 C45 C44 116.9(3) .
F15 C45 C40 119.5(2) .
C44 C45 C40 123.6(3) .
N3 C46 N4 105.0(2) .
N3 C46 P2 136.6(2) .
N4 C46 P2 118.0(2) .
C48 C47 N4 106.9(3) .
C47 C48 N3 107.6(3) .
C50 C49 C54 123.0(3) .
C50 C49 N4 118.2(3) .
C54 C49 N4 118.8(3) .
C51 C50 C49 117.9(3) .
C51 C50 C58 120.8(3) .
C49 C50 C58 121.3(3) .
C52 C51 C50 120.7(3) .
C51 C52 C53 120.8(3) .
C54 C53 C52 121.2(3) .
C53 C54 C49 116.4(3) .
C53 C54 C55 122.8(3) .
C49 C54 C55 120.8(3) .
C54 C55 C57 114.0(3) .
C54 C55 C56 110.1(3) .
C57 C55 C56 108.6(3) .
C59 C58 C50 113.6(3) .
C59 C58 C60 108.7(3) .
C50 C58 C60 109.7(3) .
C66 C61 C62 123.9(3) .
C66 C61 N3 118.8(3) .
C62 C61 N3 117.2(3) .
C63 C62 C61 116.9(3) .
C63 C62 C70 120.0(3) .
C61 C62 C70 123.0(3) .
C64 C63 C62 120.8(3) .
C63 C64 C65 120.8(3) .
C64 C65 C66 121.1(3) .
C61 C66 C65 116.5(3) .
C61 C66 C67 121.9(3) .
C65 C66 C67 121.5(3) .
C66 C67 C68 113.1(3) .
C66 C67 C69 111.0(3) .
C68 C67 C69 110.3(3) .
C72 C70 C62 111.7(3) .
C72 C70 C71 110.5(4) .
C62 C70 C71 112.0(3) .
C28 B1 C40 104.1(2) .
C28 B1 C2 116.42(19) .
C40 B1 C2 112.42(19) .
C28 B1 C34 113.6(2) .
C40 B1 C34 110.91(19) .
C2 B1 C34 99.72(19) .
C1 N1 C2 110.58(18) .
C1 N1 C4 121.79(18) .
C2 N1 C4 126.42(19) .
C1 N2 C3 109.04(19) .
C1 N2 C16 128.6(2) .
C3 N2 C16 122.13(19) .
C46 N3 C48 109.9(2) .
C46 N3 C61 128.1(2) .
C48 N3 C61 121.3(2) .
C46 N4 C47 110.7(2) .
C46 N4 C49 125.0(2) .
C47 N4 C49 124.3(2) .
C1 P1 P2 99.79(8) .
C1 P1 Cl1 92.78(7) .
P2 P1 Cl1 108.25(4) .
C46 P2 P1 101.43(9) .

loop_
_geom_bond_atom_site_label_1
_geom_bond_atom_site_label_2
_geom_bond_distance
_geom_bond_site_symmetry_2
C1 N2 1.355(3) .
C1 N1 1.374(3) .
C1 P1 1.851(2) .
C2 C3 1.361(3) .
C2 N1 1.409(3) .
C2 B1 1.671(3) .
C101 C100 1.387(9) .
C101 C102 1.392(10) .
C102 C100 1.365(9) 2_777
C100 C102 1.365(9) 2_777
C3 N2 1.363(3) .
C4 C9 1.402(3) .
C4 C5 1.410(4) .
C4 N1 1.468(3) .
C5 C6 1.397(3) .
C5 C13 1.514(4) .
C6 C7 1.384(5) .
C7 C8 1.376(5) .
C8 C9 1.401(4) .
C9 C10 1.526(4) .
C10 C11 1.534(4) .
C10 C12 1.537(4) .
C13 C14 1.535(4) .
C13 C15 1.540(4) .
C16 C21 1.396(4) .
C16 C17 1.401(4) .
C16 N2 1.456(3) .
C17 C18 1.390(4) .
C17 C25 1.509(5) .
C18 C19 1.362(6) .
C19 C20 1.364(7) .
C20 C21 1.420(5) .
C21 C22 1.508(5) .
C22 C24 1.532(5) .
C22 C23 1.537(5) .
C25 C27 1.527(4) .
C25 C26 1.542(4) .
C28 C29 1.386(4) .
C28 C33 1.401(4) .
C28 B1 1.645(4) .
C29 F1 1.344(3) .
C29 C30 1.385(4) .
C30 F2 1.340(3) .
C30 C31 1.380(4) .
C31 F3 1.353(3) .
C31 C32 1.362(5) .
C32 F4 1.350(3) .
C32 C33 1.383(4) .
C33 F5 1.358(3) .
C34 C39 1.390(3) .
C34 C35 1.396(4) .
C34 B1 1.673(4) .
C35 F6 1.350(3) .
C35 C36 1.380(4) .
C36 F7 1.345(4) .
C36 C37 1.379(4) .
C37 F8 1.342(4) .
C37 C38 1.364(5) .
C38 F9 1.346(3) .
C38 C39 1.394(4) .
C39 F10 1.348(3) .
C40 C41 1.381(4) .
C40 C45 1.404(4) .
C40 B1 1.653(4) .
C41 F11 1.348(3) .
C41 C42 1.386(3) .
C42 F12 1.345(3) .
C42 C43 1.381(4) .
C43 F13 1.354(3) .
C43 C44 1.358(5) .
C44 F14 1.346(3) .
C44 C45 1.377(4) .
C45 F15 1.347(3) .
C46 N3 1.360(3) .
C46 N4 1.360(3) .
C46 P2 1.814(3) .
C47 C48 1.337(5) .
C47 N4 1.383(4) .
C48 N3 1.391(4) .
C49 C50 1.394(4) .
C49 C54 1.403(4) .
C49 N4 1.449(3) .
C50 C51 1.390(5) .
C50 C58 1.525(4) .
C51 C52 1.358(5) .
C52 C53 1.395(5) .
C53 C54 1.390(4) .
C54 C55 1.515(4) .
C55 C57 1.521(5) .
C55 C56 1.546(5) .
C58 C59 1.522(5) .
C58 C60 1.530(5) .
C61 C66 1.392(4) .
C61 C62 1.405(4) .
C61 N3 1.443(4) .
C62 C63 1.393(4) .
C62 C70 1.526(5) .
C63 C64 1.374(5) .
C64 C65 1.390(5) .
C65 C66 1.394(4) .
C66 C67 1.526(4) .
C67 C68 1.528(5) .
C67 C69 1.536(5) .
C70 C72 1.513(6) .
C70 C71 1.527(5) .
P1 P2 2.1416(9) .
P1 Cl1 2.1676(9) .

loop_
_geom_torsion_atom_site_label_1
_geom_torsion_atom_site_label_2
_geom_torsion_atom_site_label_3
_geom_torsion_atom_site_label_4
_geom_torsion
_geom_torsion_site_symmetry_4
C100 C101 C102 C100 -1.5(12) 2_777
C102 C101 C100 C102 1.5(12) 2_777
N1 C2 C3 N2 -0.6(2) .
B1 C2 C3 N2 173.40(19) .
C9 C4 C5 C6 3.9(4) .
N1 C4 C5 C6 -175.2(2) .
C9 C4 C5 C13 -175.1(2) .
N1 C4 C5 C13 5.8(4) .
C4 C5 C6 C7 0.8(4) .
C13 C5 C6 C7 179.8(3) .
C5 C6 C7 C8 -3.3(5) .
C6 C7 C8 C9 1.4(5) .
C7 C8 C9 C4 3.1(5) .
C7 C8 C9 C10 -172.0(3) .
C5 C4 C9 C8 -5.7(4) .
N1 C4 C9 C8 173.3(2) .
C5 C4 C9 C10 169.0(2) .
N1 C4 C9 C10 -12.0(4) .
C8 C9 C10 C11 61.5(3) .
C4 C9 C10 C11 -113.2(3) .
C8 C9 C10 C12 -59.1(3) .
C4 C9 C10 C12 126.3(3) .
C6 C5 C13 C14 -78.3(3) .
C4 C5 C13 C14 100.7(3) .
C6 C5 C13 C15 45.0(3) .
C4 C5 C13 C15 -136.0(3) .
C21 C16 C17 C18 7.1(4) .
N2 C16 C17 C18 -177.2(2) .
C21 C16 C17 C25 -170.2(3) .
N2 C16 C17 C25 5.6(4) .
C16 C17 C18 C19 -1.7(5) .
C25 C17 C18 C19 175.8(3) .
C17 C18 C19 C20 -3.1(6) .
C18 C19 C20 C21 2.8(6) .
C17 C16 C21 C20 -7.2(4) .
N2 C16 C21 C20 177.1(3) .
C17 C16 C21 C22 168.2(3) .
N2 C16 C21 C22 -7.5(4) .
C19 C20 C21 C16 2.2(5) .
C19 C20 C21 C22 -173.2(3) .
C16 C21 C22 C24 144.3(3) .
C20 C21 C22 C24 -40.7(4) .
C16 C21 C22 C23 -93.3(3) .
C20 C21 C22 C23 81.8(4) .
C18 C17 C25 C27 48.1(4) .
C16 C17 C25 C27 -134.7(3) .
C18 C17 C25 C26 -75.3(3) .
C16 C17 C25 C26 101.9(3) .
C33 C28 C29 F1 175.9(2) .
B1 C28 C29 F1 1.1(3) .
C33 C28 C29 C30 -3.0(4) .
B1 C28 C29 C30 -177.8(2) .
F1 C29 C30 F2 1.1(4) .
C28 C29 C30 F2 -180.0(3) .
F1 C29 C30 C31 -178.6(2) .
C28 C29 C30 C31 0.3(4) .
F2 C30 C31 F3 2.0(4) .
C29 C30 C31 F3 -178.3(3) .
F2 C30 C31 C32 -177.7(3) .
C29 C30 C31 C32 2.0(4) .
F3 C31 C32 F4 0.7(5) .
C30 C31 C32 F4 -179.6(3) .
F3 C31 C32 C33 178.9(3) .
C30 C31 C32 C33 -1.4(5) .
F4 C32 C33 F5 -3.3(4) .
C31 C32 C33 F5 178.5(3) .
F4 C32 C33 C28 176.6(3) .
C31 C32 C33 C28 -1.6(5) .
C29 C28 C33 F5 -176.5(2) .
B1 C28 C33 F5 -2.3(4) .
C29 C28 C33 C32 3.7(4) .
B1 C28 C33 C32 177.8(3) .
C39 C34 C35 F6 -177.4(2) .
B1 C34 C35 F6 -5.1(4) .
C39 C34 C35 C36 0.9(4) .
B1 C34 C35 C36 173.2(3) .
F6 C35 C36 F7 0.5(5) .
C34 C35 C36 F7 -177.9(3) .
F6 C35 C36 C37 178.5(3) .
C34 C35 C36 C37 0.1(5) .
F7 C36 C37 F8 -1.7(6) .
C35 C36 C37 F8 -179.7(3) .
F7 C36 C37 C38 177.0(3) .
C35 C36 C37 C38 -1.0(6) .
F8 C37 C38 F9 0.0(6) .
C36 C37 C38 F9 -178.7(3) .
F8 C37 C38 C39 179.4(3) .
C36 C37 C38 C39 0.7(6) .
C35 C34 C39 F10 177.3(2) .
B1 C34 C39 F10 6.0(4) .
C35 C34 C39 C38 -1.2(4) .
B1 C34 C39 C38 -172.5(3) .
F9 C38 C39 F10 1.3(4) .
C37 C38 C39 F10 -178.2(3) .
F9 C38 C39 C34 179.9(3) .
C37 C38 C39 C34 0.4(5) .
C45 C40 C41 F11 -178.1(2) .
B1 C40 C41 F11 -1.6(4) .
C45 C40 C41 C42 1.2(4) .
B1 C40 C41 C42 177.7(2) .
F11 C41 C42 F12 -0.7(3) .
C40 C41 C42 F12 179.9(2) .
F11 C41 C42 C43 180.0(2) .
C40 C41 C42 C43 0.6(4) .
F12 C42 C43 F13 -1.6(4) .
C41 C42 C43 F13 177.7(2) .
F12 C42 C43 C44 179.4(2) .
C41 C42 C43 C44 -1.3(4) .
F13 C43 C44 F14 0.8(4) .
C42 C43 C44 F14 179.8(2) .
F13 C43 C44 C45 -179.0(2) .
C42 C43 C44 C45 0.0(4) .
F14 C44 C45 F15 -0.5(4) .
C43 C44 C45 F15 179.3(2) .
F14 C44 C45 C40 -177.8(2) .
C43 C44 C45 C40 2.0(4) .
C41 C40 C45 F15 -179.7(2) .
B1 C40 C45 F15 3.4(4) .
C41 C40 C45 C44 -2.5(4) .
B1 C40 C45 C44 -179.4(2) .
N4 C47 C48 N3 -0.7(4) .
C54 C49 C50 C51 2.7(4) .
N4 C49 C50 C51 -177.8(2) .
C54 C49 C50 C58 -174.6(3) .
N4 C49 C50 C58 4.9(4) .
C49 C50 C51 C52 -0.6(5) .
C58 C50 C51 C52 176.8(3) .
C50 C51 C52 C53 -1.5(5) .
C51 C52 C53 C54 1.6(5) .
C52 C53 C54 C49 0.4(5) .
C52 C53 C54 C55 -177.4(3) .
C50 C49 C54 C53 -2.6(4) .
N4 C49 C54 C53 177.9(3) .
C50 C49 C54 C55 175.3(3) .
N4 C49 C54 C55 -4.2(4) .
C53 C54 C55 C57 -26.4(4) .
C49 C54 C55 C57 155.9(3) .
C53 C54 C55 C56 95.9(4) .
C49 C54 C55 C56 -81.8(4) .
C51 C50 C58 C59 44.8(5) .
C49 C50 C58 C59 -138.0(4) .
C51 C50 C58 C60 -77.1(4) .
C49 C50 C58 C60 100.1(4) .
C66 C61 C62 C63 -1.3(4) .
N3 C61 C62 C63 -176.7(3) .
C66 C61 C62 C70 177.0(3) .
N3 C61 C62 C70 1.6(4) .
C61 C62 C63 C64 0.5(5) .
C70 C62 C63 C64 -178.0(3) .
C62 C63 C64 C65 0.8(5) .
C63 C64 C65 C66 -1.4(5) .
C62 C61 C66 C65 0.8(4) .
N3 C61 C66 C65 176.1(2) .
C62 C61 C66 C67 -178.0(3) .
N3 C61 C66 C67 -2.7(4) .
C64 C65 C66 C61 0.6(4) .
C64 C65 C66 C67 179.4(3) .
C61 C66 C67 C68 -148.6(3) .
C65 C66 C67 C68 32.6(4) .
C61 C66 C67 C69 86.8(4) .
C65 C66 C67 C69 -91.9(4) .
C63 C62 C70 C72 -72.5(4) .
C61 C62 C70 C72 109.1(4) .
C63 C62 C70 C71 52.0(5) .
C61 C62 C70 C71 -126.4(4) .
C29 C28 B1 C40 57.8(3) .
C33 C28 B1 C40 -116.1(3) .
C29 C28 B1 C2 -66.5(3) .
C33 C28 B1 C2 119.6(3) .
C29 C28 B1 C34 178.5(2) .
C33 C28 B1 C34 4.6(4) .
C41 C40 B1 C28 -116.2(3) .
C45 C40 B1 C28 60.3(3) .
C41 C40 B1 C2 10.7(3) .
C45 C40 B1 C2 -172.9(2) .
C41 C40 B1 C34 121.4(3) .
C45 C40 B1 C34 -62.2(3) .
C3 C2 B1 C28 -169.7(2) .
N1 C2 B1 C28 1.6(4) .
C3 C2 B1 C40 70.4(3) .
N1 C2 B1 C40 -118.3(3) .
C3 C2 B1 C34 -47.2(3) .
N1 C2 B1 C34 124.2(3) .
C39 C34 B1 C28 -125.4(3) .
C35 C34 B1 C28 63.7(3) .
C39 C34 B1 C40 -8.7(4) .
C35 C34 B1 C40 -179.5(2) .
C39 C34 B1 C2 110.0(3) .
C35 C34 B1 C2 -60.8(3) .
N2 C1 N1 C2 -1.9(2) .
P1 C1 N1 C2 167.40(15) .
N2 C1 N1 C4 166.32(19) .
P1 C1 N1 C4 -24.4(3) .
C3 C2 N1 C1 1.6(2) .
B1 C2 N1 C1 -170.6(2) .
C3 C2 N1 C4 -166.0(2) .
B1 C2 N1 C4 21.9(4) .
C9 C4 N1 C1 102.1(3) .
C5 C4 N1 C1 -78.8(3) .
C9 C4 N1 C2 -91.6(3) .
C5 C4 N1 C2 87.4(3) .
N1 C1 N2 C3 1.4(2) .
P1 C1 N2 C3 -166.31(18) .
N1 C1 N2 C16 -172.9(2) .
P1 C1 N2 C16 19.4(4) .
C2 C3 N2 C1 -0.5(3) .
C2 C3 N2 C16 174.2(2) .
C21 C16 N2 C1 -96.6(3) .
C17 C16 N2 C1 87.5(3) .
C21 C16 N2 C3 89.8(3) .
C17 C16 N2 C3 -86.2(3) .
N4 C46 N3 C48 1.4(3) .
P2 C46 N3 C48 -170.2(3) .
N4 C46 N3 C61 171.8(3) .
P2 C46 N3 C61 0.1(5) .
C47 C48 N3 C46 -0.5(4) .
C47 C48 N3 C61 -171.6(3) .
C66 C61 N3 C46 93.4(4) .
C62 C61 N3 C46 -90.9(4) .
C66 C61 N3 C48 -97.2(4) .
C62 C61 N3 C48 78.5(4) .
N3 C46 N4 C47 -1.9(3) .
P2 C46 N4 C47 171.7(2) .
N3 C46 N4 C49 -178.6(3) .
P2 C46 N4 C49 -5.0(4) .
C48 C47 N4 C46 1.6(4) .
C48 C47 N4 C49 178.3(3) .
C50 C49 N4 C46 89.4(3) .
C54 C49 N4 C46 -91.0(3) .
C50 C49 N4 C47 -86.8(4) .
C54 C49 N4 C47 92.7(4) .
N2 C1 P1 P2 -34.5(2) .
N1 C1 P1 P2 159.28(16) .
N2 C1 P1 Cl1 74.5(2) .
N1 C1 P1 Cl1 -91.65(17) .
N3 C46 P2 P1 -26.9(3) .
N4 C46 P2 P1 162.2(2) .
